data_4321596
loop_
_publ_author_name
'Daniel Neuman'
'Patrina Paraskevopoulou'
'Nikos Psaroudakis'
'Konstantinos Mertis'
'Richard J. Staples'
'Pericles Stavropoulos'

_publ_section_title
;
 Structural and Functional Characteristics of Rhenium Clusters Derived
 from Redox Chemistry of the Triangular [ReIII3(\m-Cl)3] Core Unit
;
_journal_name_full 'Inorganic Chemistry'
_journal_page_first 5530
_journal_page_last 5537
_journal_paper_doi 10.1021/ic000449t
_journal_volume 39
_journal_year 2000
_chemical_formula_moiety
;
[(C~6~H~5~)~4~P]~4~[{Re~3~(\m-Cl)~3~C~l7~(\m-OH)}~2~].2CH~2~Cl~2~ 
;
_chemical_formula_sum 'C49 H43 Cl12 O P2 Re3'
_chemical_formula_weight 1693.77
_chemical_name_systematic
; 
 ? 
;
_space_group_IT_number 14
_symmetry_cell_setting monoclinic
_symmetry_space_group_name_Hall '-P 2yn'
_symmetry_space_group_name_H-M 'P 1 21/n 1'
_atom_sites_solution_hydrogens geom
_atom_sites_solution_primary direct
_atom_sites_solution_secondary difmap
_audit_creation_method SHELXL-97
_cell_angle_alpha 90.00
_cell_angle_beta 92.03(1)
_cell_angle_gamma 90.00
_cell_formula_units_Z 4
_cell_length_a 16.100(2)
_cell_length_b 19.139(4)
_cell_length_c 18.307(5)
_cell_measurement_reflns_used 132
_cell_measurement_temperature 213(2)
_cell_measurement_theta_max 17.93
_cell_measurement_theta_min 0.00
_cell_volume 5638(2)
_computing_cell_refinement 'SMART (SIEMENS, V4.033, 1994)'
_computing_data_collection 'ASTRO (SIEMENS, V4.033, 1994)'
_computing_data_reduction 'SAINT (SIEMENS, V4.035, 1994)'
_computing_molecular_graphics 'SHELXTL (SIEMENS, 1994, ver 5.04)'
_computing_publication_material 'CIFTAB (Sheldrick, 1993)'
_computing_structure_refinement 'SHELXL-97 (Sheldrick, 1997)'
_computing_structure_solution 'SHELXS-97 (Sheldrick, 1990)'
_diffrn_ambient_temperature 213(2)
_diffrn_measured_fraction_theta_full 0.962
_diffrn_measured_fraction_theta_max 0.962
_diffrn_measurement_method '\w, 0.3 deg'
_diffrn_radiation_monochromator graphite
_diffrn_radiation_source 'normal-focus sealed tube'
_diffrn_radiation_type MoK\a
_diffrn_radiation_wavelength 0.71073
_diffrn_reflns_av_R_equivalents 0.0574
_diffrn_reflns_av_sigmaI/netI 0.0622
_diffrn_reflns_limit_h_max 14
_diffrn_reflns_limit_h_min -18
_diffrn_reflns_limit_k_max 22
_diffrn_reflns_limit_k_min -21
_diffrn_reflns_limit_l_max 21
_diffrn_reflns_limit_l_min -18
_diffrn_reflns_number 28839
_diffrn_reflns_theta_full 24.74
_diffrn_reflns_theta_max 24.74
_diffrn_reflns_theta_min 1.54
_diffrn_standards_decay_% <1
_diffrn_standards_interval_count 0
_diffrn_standards_number 0
_exptl_absorpt_coefficient_mu 7.087
_exptl_absorpt_correction_T_max 0.8704
_exptl_absorpt_correction_T_min 0.6942
_exptl_absorpt_correction_type empirical
_exptl_crystal_colour red
_exptl_crystal_density_diffrn 1.996
_exptl_crystal_density_method 'not measured'
_exptl_crystal_description needle
_exptl_crystal_F_000 3216
_exptl_crystal_size_max 0.25
_exptl_crystal_size_mid 0.1
_exptl_crystal_size_min 0.05
_refine_diff_density_max 0.984
_refine_diff_density_min -0.762
_refine_diff_density_rms 0.155
_refine_ls_extinction_method none
_refine_ls_goodness_of_fit_ref 1.069
_refine_ls_hydrogen_treatment fixed
_refine_ls_matrix_type full
_refine_ls_number_parameters 622
_refine_ls_number_reflns 9591
_refine_ls_number_restraints 0
_refine_ls_restrained_S_all 1.069
_refine_ls_R_factor_all 0.0787
_refine_ls_R_factor_gt 0.0401
_refine_ls_shift/su_max 0.005
_refine_ls_shift/su_mean 0.000
_refine_ls_structure_factor_coef Fsqd
_refine_ls_weighting_details 'w=1/[\s^2^(Fo^2^)+(0.0200P)^2^+20.7882P] where P=(Fo^2^+2Fc^2^)/3'
_refine_ls_weighting_scheme calc
_refine_ls_wR_factor_gt 0.0672
_refine_ls_wR_factor_ref 0.0798
_reflns_number_gt 6650
_reflns_number_total 9591
_reflns_threshold_expression >2sigma(I)
_cod_data_source_file ic000449t_4.cif
_cod_data_source_block compound_5
_cod_depositor_comments
;
The following automatic conversions were performed:

'_refine_ls_weighting_scheme' value 'calc
w=1/[\s^2^(Fo^2^)+(0.0200P)^2^+20.7882P] where P=(Fo^2^+2Fc^2^)/3'
was changed to 'calc'. New tag '_refine_ls_weighting_details' was
created. The value of the new tag was set to
'w=1/[\s^2^(Fo^2^)+(0.0200P)^2^+20.7882P] where P=(Fo^2^+2Fc^2^)/3'.

Automatic conversion script
Id: cif_fix_values 3143 2015-03-26 13:38:13Z robertas 
;
_cod_original_cell_volume 5637(2)
_cod_database_code 4321596

loop_
_symmetry_equiv_pos_as_xyz
'x, y, z'
'-x+1/2, y+1/2, -z+1/2'
'-x, -y, -z'
'x-1/2, -y-1/2, z-1/2'

loop_
_atom_site_label
_atom_site_type_symbol
_atom_site_fract_x
_atom_site_fract_y
_atom_site_fract_z
_atom_site_U_iso_or_equiv
_atom_site_adp_type
_atom_site_occupancy
_atom_site_calc_flag
_atom_site_refinement_flags
_atom_site_disorder_assembly
_atom_site_disorder_group
Re1 Re 0.48756(2) 0.085917(16) 0.471429(19) 0.02936(9) Uani 1 d . . .
Re2 Re 0.54958(2) 0.146162(17) 0.36897(2) 0.03587(10) Uani 1 d . . .
Re3 Re 0.57530(2) 0.187888(17) 0.49576(2) 0.03655(11) Uani 1 d . . .
Cl1 Cl 0.35718(12) 0.13281(11) 0.47408(13) 0.0437(6) Uani 1 d . . .
Cl2 Cl 0.46240(13) 0.04537(10) 0.34842(12) 0.0385(5) Uani 1 d . . .
Cl3 Cl 0.51266(14) 0.12607(10) 0.59440(12) 0.0403(5) Uani 1 d . . .
Cl4 Cl 0.66428(14) 0.07157(11) 0.36334(14) 0.0497(6) Uani 1 d . . .
Cl5 Cl 0.57642(18) 0.15678(14) 0.23535(14) 0.0660(8) Uani 1 d . . .
Cl6 Cl 0.43944(15) 0.21786(12) 0.33562(14) 0.0536(6) Uani 1 d . . .
Cl7 Cl 0.64011(15) 0.24375(11) 0.39475(14) 0.0515(6) Uani 1 d . . .
Cl8 Cl 0.69631(14) 0.12419(12) 0.52563(15) 0.0530(6) Uani 1 d . . .
Cl9 Cl 0.64219(17) 0.27273(13) 0.58377(16) 0.0681(8) Uani 1 d . . .
Cl10 Cl 0.47151(15) 0.27184(11) 0.49558(14) 0.0485(6) Uani 1 d . . .
O1 O 0.4283(3) -0.0105(2) 0.5122(3) 0.0351(14) Uani 1 d . . .
H1 H 0.3791 -0.0159 0.5267 0.053 Uiso 1 d R . .
P1 P 0.55411(15) 0.60641(13) 0.13274(15) 0.0497(7) Uani 1 d . . .
C10 C 0.4472(5) 0.5824(5) 0.1397(5) 0.048(3) Uani 1 d . . .
C11 C 0.3870(6) 0.6334(5) 0.1406(5) 0.052(3) Uani 1 d . . .
H11A H 0.4024 0.6806 0.1367 0.063 Uiso 1 calc R . .
C12 C 0.3037(6) 0.6160(6) 0.1471(5) 0.059(3) Uani 1 d . . .
H12A H 0.2631 0.6511 0.1496 0.070 Uiso 1 calc R . .
C13 C 0.2815(6) 0.5461(7) 0.1497(6) 0.071(3) Uani 1 d . . .
H13A H 0.2255 0.5335 0.1544 0.086 Uiso 1 calc R . .
C14 C 0.3407(7) 0.4959(6) 0.1455(7) 0.080(4) Uani 1 d . . .
H14A H 0.3248 0.4487 0.1444 0.096 Uiso 1 calc R . .
C15 C 0.4234(6) 0.5130(5) 0.1427(6) 0.065(3) Uani 1 d . . .
H15A H 0.4639 0.4775 0.1429 0.078 Uiso 1 calc R . .
C20 C 0.5882(5) 0.6564(5) 0.2117(5) 0.047(2) Uani 1 d . . .
C21 C 0.5320(6) 0.6838(5) 0.2600(5) 0.051(3) Uani 1 d . . .
H21A H 0.4746 0.6766 0.2521 0.061 Uiso 1 calc R . .
C22 C 0.5611(6) 0.7212(4) 0.3190(5) 0.051(3) Uani 1 d . . .
H22A H 0.5235 0.7399 0.3519 0.061 Uiso 1 calc R . .
C23 C 0.6452(7) 0.7316(5) 0.3308(6) 0.057(3) Uani 1 d . . .
H23A H 0.6645 0.7575 0.3716 0.069 Uiso 1 calc R . .
C24 C 0.7005(7) 0.7050(5) 0.2841(7) 0.066(3) Uani 1 d . . .
H24A H 0.7576 0.7129 0.2924 0.079 Uiso 1 calc R . .
C25 C 0.6732(6) 0.6664(5) 0.2246(7) 0.071(3) Uani 1 d . . .
H25A H 0.7116 0.6469 0.1928 0.085 Uiso 1 calc R . .
C30 C 0.5648(5) 0.6539(5) 0.0493(6) 0.050(3) Uani 1 d . . .
C31 C 0.5150(6) 0.6366(6) -0.0115(6) 0.063(3) Uani 1 d . . .
H31A H 0.4741 0.6018 -0.0079 0.076 Uiso 1 calc R . .
C32 C 0.5251(7) 0.6700(6) -0.0770(6) 0.067(3) Uani 1 d . . .
H32A H 0.4905 0.6589 -0.1178 0.080 Uiso 1 calc R . .
C33 C 0.5861(8) 0.7200(6) -0.0825(8) 0.079(4) Uani 1 d . . .
H33A H 0.5936 0.7420 -0.1277 0.095 Uiso 1 calc R . .
C34 C 0.6351(7) 0.7381(6) -0.0248(9) 0.081(4) Uani 1 d . . .
H34A H 0.6754 0.7732 -0.0292 0.097 Uiso 1 calc R . .
C35 C 0.6260(6) 0.7050(6) 0.0402(7) 0.065(3) Uani 1 d . . .
H35A H 0.6616 0.7168 0.0801 0.078 Uiso 1 calc R . .
C40 C 0.6151(5) 0.5288(5) 0.1305(6) 0.053(3) Uani 1 d . . .
C41 C 0.6488(5) 0.5054(5) 0.0666(6) 0.057(3) Uani 1 d . . .
H41A H 0.6415 0.5312 0.0232 0.069 Uiso 1 calc R . .
C42 C 0.6928(6) 0.4448(7) 0.0674(8) 0.074(4) Uani 1 d . . .
H42A H 0.7166 0.4294 0.0240 0.089 Uiso 1 calc R . .
C43 C 0.7034(7) 0.4055(7) 0.1293(9) 0.084(4) Uani 1 d . . .
H43A H 0.7334 0.3634 0.1278 0.100 Uiso 1 calc R . .
C44 C 0.6703(7) 0.4272(6) 0.1939(8) 0.083(4) Uani 1 d . . .
H44A H 0.6777 0.4002 0.2366 0.099 Uiso 1 calc R . .
C45 C 0.6254(6) 0.4900(6) 0.1952(7) 0.070(3) Uani 1 d . . .
H45A H 0.6025 0.5058 0.2387 0.084 Uiso 1 calc R . .
P2 P 0.73056(18) 0.00947(12) 0.03059(15) 0.0506(7) Uani 1 d . . .
C50 C 0.6684(6) -0.0341(5) 0.0967(6) 0.053(3) Uani 1 d . . .
C51 C 0.6170(8) -0.0894(6) 0.0757(7) 0.089(4) Uani 1 d . . .
H51A H 0.6133 -0.1034 0.0265 0.107 Uiso 1 calc R . .
C52 C 0.5710(9) -0.1244(6) 0.1277(9) 0.108(5) Uani 1 d . . .
H52A H 0.5357 -0.1615 0.1135 0.129 Uiso 1 calc R . .
C53 C 0.5774(8) -0.1044(6) 0.1990(7) 0.087(4) Uani 1 d . . .
H53A H 0.5477 -0.1289 0.2341 0.104 Uiso 1 calc R . .
C54 C 0.6268(7) -0.0487(6) 0.2204(6) 0.065(3) Uani 1 d . . .
H54A H 0.6296 -0.0343 0.2695 0.079 Uiso 1 calc R . .
C55 C 0.6721(6) -0.0144(5) 0.1690(5) 0.053(3) Uani 1 d . . .
H55A H 0.7063 0.0233 0.1837 0.064 Uiso 1 calc R . .
C60 C 0.8354(7) -0.0013(4) 0.0600(5) 0.051(3) Uani 1 d . . .
C61 C 0.8673(7) -0.0677(5) 0.0769(6) 0.061(3) Uani 1 d . . .
H61A H 0.8329 -0.1071 0.0708 0.073 Uiso 1 calc R . .
C62 C 0.9484(7) -0.0763(6) 0.1024(6) 0.068(3) Uani 1 d . . .
H62A H 0.9681 -0.1211 0.1148 0.081 Uiso 1 calc R . .
C63 C 1.0005(7) -0.0193(6) 0.1097(6) 0.071(3) Uani 1 d . . .
H63A H 1.0563 -0.0252 0.1252 0.085 Uiso 1 calc R . .
C64 C 0.9697(7) 0.0469(5) 0.0939(6) 0.067(3) Uani 1 d . . .
H64A H 1.0041 0.0863 0.1005 0.080 Uiso 1 calc R . .
C65 C 0.8896(7) 0.0550(5) 0.0687(6) 0.062(3) Uani 1 d . . .
H65A H 0.8703 0.1001 0.0569 0.074 Uiso 1 calc R . .
C70 C 0.7064(7) -0.0279(4) -0.0580(5) 0.052(3) Uani 1 d . . .
C71 C 0.7599(7) -0.0729(5) -0.0908(6) 0.070(3) Uani 1 d . . .
H71A H 0.8127 -0.0823 -0.0695 0.083 Uiso 1 calc R . .
C72 C 0.7343(9) -0.1044(6) -0.1566(6) 0.089(5) Uani 1 d . . .
H72A H 0.7713 -0.1332 -0.1814 0.107 Uiso 1 calc R . .
C73 C 0.6563(10) -0.0938(6) -0.1850(6) 0.087(4) Uani 1 d . . .
H73A H 0.6390 -0.1179 -0.2276 0.104 Uiso 1 calc R . .
C74 C 0.6025(9) -0.0492(7) -0.1535(7) 0.093(4) Uani 1 d . . .
H74A H 0.5497 -0.0408 -0.1751 0.111 Uiso 1 calc R . .
C75 C 0.6267(8) -0.0167(7) -0.0896(6) 0.083(4) Uani 1 d . . .
H75A H 0.5897 0.0135 -0.0667 0.100 Uiso 1 calc R . .
C80 C 0.7064(6) 0.1002(4) 0.0238(5) 0.049(3) Uani 1 d . . .
C81 C 0.6498(6) 0.1323(5) 0.0658(6) 0.058(3) Uani 1 d . . .
H81A H 0.6221 0.1064 0.1011 0.070 Uiso 1 calc R . .
C82 C 0.6328(7) 0.2019(5) 0.0573(6) 0.067(3) Uani 1 d . . .
H82A H 0.5922 0.2235 0.0852 0.081 Uiso 1 calc R . .
C83 C 0.6754(7) 0.2396(5) 0.0079(6) 0.065(3) Uani 1 d . . .
H83A H 0.6650 0.2878 0.0036 0.078 Uiso 1 calc R . .
C84 C 0.7318(8) 0.2104(5) -0.0351(6) 0.073(3) Uani 1 d . . .
H84A H 0.7598 0.2377 -0.0690 0.087 Uiso 1 calc R . .
C85 C 0.7482(7) 0.1395(5) -0.0288(6) 0.064(3) Uani 1 d . . .
H85A H 0.7866 0.1180 -0.0591 0.077 Uiso 1 calc R . .
Cl1S Cl 0.6244(5) 0.1751(5) -0.2113(5) 0.122(3) Uani 0.50 d P A 1
Cl2S Cl 0.7975(15) 0.1513(13) -0.2323(14) 0.248(14) Uani 0.50 d P A 1
C1S C 0.6935(11) 0.1585(10) -0.2714(9) 0.147(7) Uani 1 d . . .
H1SA H 0.6914 0.1957 -0.3066 0.177 Uiso 1 d R B 1
H1SB H 0.6787 0.1161 -0.2967 0.177 Uiso 1 d R B 1
Cl3S Cl 0.6628(8) 0.0966(6) -0.2305(6) 0.192(6) Uani 0.50 d P A 2
Cl4S Cl 0.7789(10) 0.1972(10) -0.2456(10) 0.159(8) Uani 0.50 d P A 2

loop_
_atom_site_aniso_label
_atom_site_aniso_U_11
_atom_site_aniso_U_22
_atom_site_aniso_U_33
_atom_site_aniso_U_23
_atom_site_aniso_U_13
_atom_site_aniso_U_12
Re1 0.02699(18) 0.02503(17) 0.0363(2) -0.00517(16) 0.00381(14) -0.00169(15)
Re2 0.0370(2) 0.03018(19) 0.0411(2) -0.00341(17) 0.01076(16) -0.00142(16)
Re3 0.0360(2) 0.02616(18) 0.0478(3) -0.00883(17) 0.00599(17) -0.00557(16)
Cl1 0.0301(12) 0.0428(13) 0.0587(16) 0.0001(11) 0.0078(10) 0.0027(10)
Cl2 0.0432(13) 0.0361(11) 0.0361(13) -0.0053(10) 0.0018(10) -0.0057(10)
Cl3 0.0498(13) 0.0335(11) 0.0377(14) -0.0095(10) 0.0034(10) -0.0039(10)
Cl4 0.0410(13) 0.0432(13) 0.0661(18) -0.0092(12) 0.0200(12) 0.0039(11)
Cl5 0.086(2) 0.0696(17) 0.0444(17) -0.0022(13) 0.0218(14) -0.0041(15)
Cl6 0.0595(16) 0.0464(13) 0.0551(17) 0.0047(12) 0.0047(13) 0.0131(12)
Cl7 0.0552(15) 0.0347(12) 0.0658(18) -0.0044(12) 0.0200(12) -0.0141(11)
Cl8 0.0356(13) 0.0521(14) 0.0709(19) -0.0090(13) -0.0028(12) -0.0047(11)
Cl9 0.0751(19) 0.0507(15) 0.078(2) -0.0268(14) -0.0018(15) -0.0230(14)
Cl10 0.0578(15) 0.0293(12) 0.0594(17) -0.0071(11) 0.0153(12) 0.0051(11)
O1 0.037(3) 0.023(3) 0.045(4) -0.006(3) 0.003(3) -0.002(3)
P1 0.0354(14) 0.0557(16) 0.0586(19) -0.0273(14) 0.0096(12) -0.0017(12)
C10 0.017(4) 0.069(7) 0.058(7) -0.019(5) 0.004(4) -0.003(5)
C11 0.047(6) 0.074(7) 0.037(6) -0.012(5) 0.000(5) -0.006(6)
C12 0.044(6) 0.083(8) 0.049(7) 0.011(6) 0.005(5) 0.010(6)
C13 0.030(6) 0.112(10) 0.072(9) 0.011(8) 0.003(5) -0.009(7)
C14 0.052(8) 0.069(8) 0.118(11) -0.006(7) 0.004(7) -0.027(7)
C15 0.050(7) 0.057(7) 0.088(9) -0.016(6) -0.004(6) -0.004(6)
C20 0.038(5) 0.050(6) 0.054(7) -0.023(5) 0.002(5) -0.002(5)
C21 0.052(6) 0.050(6) 0.051(7) -0.014(5) 0.006(5) 0.006(5)
C22 0.068(7) 0.037(5) 0.049(7) -0.017(5) 0.012(5) 0.001(5)
C23 0.071(8) 0.045(6) 0.055(7) -0.014(5) -0.014(6) -0.006(6)
C24 0.048(7) 0.065(7) 0.085(9) -0.021(7) -0.010(6) -0.010(6)
C25 0.040(6) 0.074(7) 0.099(10) -0.035(7) 0.011(6) 0.001(6)
C30 0.029(5) 0.054(6) 0.068(8) -0.027(6) 0.015(5) 0.008(5)
C31 0.057(7) 0.067(7) 0.067(9) -0.017(6) 0.010(6) 0.001(6)
C32 0.077(8) 0.076(8) 0.048(8) -0.016(6) 0.011(6) 0.001(7)
C33 0.073(9) 0.080(9) 0.087(11) -0.013(8) 0.038(8) 0.011(7)
C34 0.063(8) 0.055(7) 0.127(13) -0.006(8) 0.029(8) -0.010(6)
C35 0.036(6) 0.069(8) 0.091(10) -0.013(7) 0.007(6) -0.004(6)
C40 0.036(6) 0.058(6) 0.066(8) -0.037(6) 0.001(5) -0.002(5)
C41 0.031(5) 0.067(7) 0.074(8) -0.040(6) 0.007(5) -0.004(5)
C42 0.037(6) 0.088(9) 0.098(11) -0.057(8) -0.003(7) 0.002(6)
C43 0.054(7) 0.074(9) 0.121(12) -0.063(9) -0.016(8) 0.026(7)
C44 0.066(8) 0.075(8) 0.106(11) -0.030(8) -0.015(7) 0.015(7)
C45 0.055(7) 0.066(8) 0.088(10) -0.040(7) 0.007(6) 0.007(6)
P2 0.0747(19) 0.0351(14) 0.0425(17) -0.0027(12) 0.0096(14) 0.0063(13)
C50 0.074(7) 0.033(5) 0.052(7) -0.003(5) 0.002(5) -0.006(5)
C51 0.141(12) 0.072(8) 0.057(8) -0.024(7) 0.043(8) -0.038(8)
C52 0.145(13) 0.073(9) 0.109(13) -0.029(9) 0.058(10) -0.050(9)
C53 0.120(11) 0.070(8) 0.073(10) -0.008(7) 0.046(8) -0.024(8)
C54 0.088(8) 0.068(7) 0.042(7) 0.001(6) 0.017(6) -0.009(7)
C55 0.073(7) 0.042(6) 0.044(7) -0.002(5) 0.002(5) -0.004(5)
C60 0.098(8) 0.022(5) 0.035(6) -0.004(4) 0.011(5) 0.004(5)
C61 0.092(9) 0.036(6) 0.056(7) 0.005(5) 0.007(6) 0.002(6)
C62 0.078(8) 0.053(7) 0.072(8) 0.001(6) -0.011(7) 0.013(6)
C63 0.063(8) 0.078(8) 0.072(9) -0.010(7) 0.008(6) 0.009(7)
C64 0.080(9) 0.045(6) 0.076(9) -0.019(6) 0.009(7) -0.008(6)
C65 0.078(8) 0.048(6) 0.059(8) -0.002(5) 0.012(6) 0.011(6)
C70 0.087(8) 0.031(5) 0.039(6) -0.001(4) 0.000(6) 0.014(5)
C71 0.102(9) 0.069(7) 0.037(7) 0.002(6) 0.004(6) 0.046(7)
C72 0.152(13) 0.072(8) 0.042(8) -0.006(6) -0.017(8) 0.069(8)
C73 0.158(14) 0.058(8) 0.043(8) -0.003(6) -0.018(8) 0.025(8)
C74 0.111(11) 0.102(10) 0.063(9) -0.023(8) -0.028(8) 0.018(9)
C75 0.083(9) 0.113(10) 0.054(8) -0.020(8) -0.001(7) 0.032(8)
C80 0.076(7) 0.030(5) 0.040(6) -0.004(4) 0.006(5) 0.006(5)
C81 0.074(7) 0.053(6) 0.048(7) 0.014(5) 0.016(5) 0.025(6)
C82 0.102(9) 0.056(7) 0.044(7) 0.006(6) 0.010(6) 0.029(7)
C83 0.116(10) 0.028(6) 0.051(8) -0.008(5) -0.008(7) 0.016(6)
C84 0.123(11) 0.034(6) 0.061(8) 0.008(5) 0.005(7) -0.010(6)
C85 0.103(9) 0.045(6) 0.046(7) -0.001(5) 0.025(6) 0.014(6)
Cl1S 0.091(5) 0.163(8) 0.112(7) -0.060(6) -0.003(5) 0.043(5)
Cl2S 0.150(12) 0.46(4) 0.132(17) -0.11(2) 0.008(10) -0.005(19)
C1S 0.175(18) 0.158(16) 0.107(15) 0.013(13) -0.024(13) -0.060(15)
Cl3S 0.245(14) 0.196(11) 0.134(10) 0.052(9) -0.018(9) -0.096(11)
Cl4S 0.136(13) 0.255(17) 0.087(8) -0.024(10) 0.018(8) -0.139(14)

loop_
_atom_type_symbol
_atom_type_description
_atom_type_scat_dispersion_real
_atom_type_scat_dispersion_imag
_atom_type_scat_source
C C 0.0033 0.0016 'International Tables Vol C Tables 4.2.6.8 and 6.1.1.4'
H H 0.0000 0.0000 'International Tables Vol C Tables 4.2.6.8 and 6.1.1.4'
O O 0.0106 0.0060 'International Tables Vol C Tables 4.2.6.8 and 6.1.1.4'
P P 0.1023 0.0942 'International Tables Vol C Tables 4.2.6.8 and 6.1.1.4'
Cl Cl 0.1484 0.1585 'International Tables Vol C Tables 4.2.6.8 and 6.1.1.4'
Re Re -1.0185 7.2310 'International Tables Vol C Tables 4.2.6.8 and 6.1.1.4'

loop_
_geom_angle_atom_site_label_1
_geom_angle_atom_site_label_2
_geom_angle_atom_site_label_3
_geom_angle
_geom_angle_site_symmetry_1
_geom_angle_site_symmetry_3
_geom_angle_publ_flag
O1 Re1 O1 69.3(2) 3_656 . ?
O1 Re1 Cl1 154.24(16) 3_656 . ?
O1 Re1 Cl1 85.01(14) . . ?
O1 Re1 Cl3 90.01(16) 3_656 . ?
O1 Re1 Cl3 90.61(15) . . ?
Cl1 Re1 Cl3 88.77(8) . . ?
O1 Re1 Cl2 89.87(16) 3_656 . ?
O1 Re1 Cl2 89.24(15) . . ?
Cl1 Re1 Cl2 91.28(8) . . ?
Cl3 Re1 Cl2 179.84(7) . . ?
O1 Re1 Re3 99.52(14) 3_656 . ?
O1 Re1 Re3 148.92(14) . . ?
Cl1 Re1 Re3 102.02(6) . . ?
Cl3 Re1 Re3 59.71(5) . . ?
Cl2 Re1 Re3 120.43(5) . . ?
O1 Re1 Re2 99.34(16) 3_656 . ?
O1 Re1 Re2 147.43(14) . . ?
Cl1 Re1 Re2 103.39(6) . . ?
Cl3 Re1 Re2 120.59(5) . . ?
Cl2 Re1 Re2 59.54(5) . . ?
Re3 Re1 Re2 60.888(19) . . ?
Cl6 Re2 Cl4 162.13(9) . . ?
Cl6 Re2 Cl7 92.56(9) . . ?
Cl4 Re2 Cl7 90.50(8) . . ?
Cl6 Re2 Cl2 89.82(8) . . ?
Cl4 Re2 Cl2 87.76(8) . . ?
Cl7 Re2 Cl2 177.04(8) . . ?
Cl6 Re2 Re1 98.77(7) . . ?
Cl4 Re2 Re1 95.19(6) . . ?
Cl7 Re2 Re1 118.47(6) . . ?
Cl2 Re2 Re1 59.36(5) . . ?
Cl6 Re2 Re3 99.07(7) . . ?
Cl4 Re2 Re3 97.59(7) . . ?
Cl7 Re2 Re3 59.04(6) . . ?
Cl2 Re2 Re3 118.83(6) . . ?
Re1 Re2 Re3 59.48(2) . . ?
Cl6 Re2 Cl5 81.43(9) . . ?
Cl4 Re2 Cl5 80.96(9) . . ?
Cl7 Re2 Cl5 90.25(9) . . ?
Cl2 Re2 Cl5 91.84(8) . . ?
Re1 Re2 Cl5 151.15(7) . . ?
Re3 Re2 Cl5 149.28(7) . . ?
Cl10 Re3 Cl8 162.37(9) . . ?
Cl10 Re3 Cl7 91.32(8) . . ?
Cl8 Re3 Cl7 91.76(9) . . ?
Cl10 Re3 Cl3 91.18(8) . . ?
Cl8 Re3 Cl3 86.35(8) . . ?
Cl7 Re3 Cl3 176.97(7) . . ?
Cl10 Re3 Re1 98.13(6) . . ?
Cl8 Re3 Re1 95.60(6) . . ?
Cl7 Re3 Re1 118.62(6) . . ?
Cl3 Re3 Re1 59.29(5) . . ?
Cl10 Re3 Re2 97.22(6) . . ?
Cl8 Re3 Re2 99.25(7) . . ?
Cl7 Re3 Re2 59.03(6) . . ?
Cl3 Re3 Re2 118.93(5) . . ?
Re1 Re3 Re2 59.636(16) . . ?
Cl10 Re3 Cl9 81.08(9) . . ?
Cl8 Re3 Cl9 81.51(9) . . ?
Cl7 Re3 Cl9 91.03(9) . . ?
Cl3 Re3 Cl9 91.04(9) . . ?
Re1 Re3 Cl9 150.33(7) . . ?
Re2 Re3 Cl9 150.03(7) . . ?
Re1 Cl2 Re2 61.10(5) . . ?
Re1 Cl3 Re3 61.00(6) . . ?
Re2 Cl7 Re3 61.93(5) . . ?
Re1 O1 Re1 110.7(2) 3_656 . ?
C40 P1 C10 108.6(5) . . ?
C40 P1 C30 109.5(5) . . ?
C10 P1 C30 108.3(5) . . ?
C40 P1 C20 107.9(4) . . ?
C10 P1 C20 110.2(4) . . ?
C30 P1 C20 112.3(4) . . ?
C11 C10 C15 119.0(8) . . ?
C11 C10 P1 119.8(8) . . ?
C15 C10 P1 121.2(7) . . ?
C10 C11 C12 120.9(10) . . ?
C13 C12 C11 119.0(10) . . ?
C14 C13 C12 120.0(10) . . ?
C13 C14 C15 121.1(10) . . ?
C14 C15 C10 120.0(10) . . ?
C21 C20 C25 119.9(9) . . ?
C21 C20 P1 121.6(7) . . ?
C25 C20 P1 118.6(7) . . ?
C22 C21 C20 119.3(9) . . ?
C21 C22 C23 120.5(9) . . ?
C24 C23 C22 120.7(9) . . ?
C23 C24 C25 120.2(10) . . ?
C24 C25 C20 119.5(10) . . ?
C31 C30 C35 117.4(11) . . ?
C31 C30 P1 119.5(8) . . ?
C35 C30 P1 123.0(9) . . ?
C32 C31 C30 120.4(11) . . ?
C31 C32 C33 119.7(12) . . ?
C34 C33 C32 121.4(13) . . ?
C33 C34 C35 119.4(12) . . ?
C34 C35 C30 121.7(11) . . ?
C41 C40 C45 120.3(10) . . ?
C41 C40 P1 121.5(9) . . ?
C45 C40 P1 118.1(8) . . ?
C42 C41 C40 119.2(12) . . ?
C41 C42 C43 121.9(12) . . ?
C42 C43 C44 120.3(11) . . ?
C43 C44 C45 119.1(13) . . ?
C40 C45 C44 119.0(11) . . ?
C60 P2 C80 109.8(4) . . ?
C60 P2 C50 106.8(4) . . ?
C80 P2 C50 111.9(5) . . ?
C60 P2 C70 113.7(5) . . ?
C80 P2 C70 106.5(4) . . ?
C50 P2 C70 108.3(5) . . ?
C55 C50 C51 118.7(10) . . ?
C55 C50 P2 120.9(7) . . ?
C51 C50 P2 120.4(8) . . ?
C50 C51 C52 120.1(11) . . ?
C53 C52 C51 119.7(12) . . ?
C52 C53 C54 120.9(11) . . ?
C55 C54 C53 119.3(11) . . ?
C50 C55 C54 121.4(10) . . ?
C65 C60 C61 117.0(10) . . ?
C65 C60 P2 122.2(7) . . ?
C61 C60 P2 120.8(8) . . ?
C62 C61 C60 121.1(10) . . ?
C63 C62 C61 120.2(10) . . ?
C62 C63 C64 119.4(11) . . ?
C65 C64 C63 120.1(10) . . ?
C64 C65 C60 122.2(10) . . ?
C71 C70 C75 119.6(10) . . ?
C71 C70 P2 121.6(8) . . ?
C75 C70 P2 118.3(8) . . ?
C70 C71 C72 118.5(10) . . ?
C73 C72 C71 120.5(11) . . ?
C72 C73 C74 121.6(11) . . ?
C73 C74 C75 118.9(12) . . ?
C74 C75 C70 120.7(11) . . ?
C81 C80 C85 119.4(8) . . ?
C81 C80 P2 123.3(8) . . ?
C85 C80 P2 117.3(7) . . ?
C80 C81 C82 120.7(10) . . ?
C83 C82 C81 119.3(10) . . ?
C84 C83 C82 122.3(10) . . ?
C83 C84 C85 119.3(11) . . ?
C84 C85 C80 119.0(10) . . ?
Cl3S C1S Cl4S 120.7(14) . . ?
Cl3S C1S Cl1S 64.5(10) . . ?
Cl4S C1S Cl1S 108.0(13) . . ?
Cl3S C1S Cl2S 93.4(14) . . ?
Cl4S C1S Cl2S 32.0(12) . . ?
Cl1S C1S Cl2S 113.3(12) . . ?

loop_
_geom_bond_atom_site_label_1
_geom_bond_atom_site_label_2
_geom_bond_distance
_geom_bond_site_symmetry_2
_geom_bond_publ_flag
Re1 O1 1.995(5) 3_656 ?
Re1 O1 2.219(5) . ?
Re1 Cl1 2.285(2) . ?
Re1 Cl3 2.400(2) . ?
Re1 Cl2 2.403(2) . ?
Re1 Re3 2.4409(6) . ?
Re1 Re2 2.4449(7) . ?
Re2 Cl6 2.307(2) . ?
Re2 Cl4 2.339(2) . ?
Re2 Cl7 2.405(2) . ?
Re2 Cl2 2.407(2) . ?
Re2 Re3 2.4756(8) . ?
Re2 Cl5 2.507(3) . ?
Re3 Cl10 2.318(2) . ?
Re3 Cl8 2.346(2) . ?
Re3 Cl7 2.406(2) . ?
Re3 Cl3 2.410(2) . ?
Re3 Cl9 2.504(2) . ?
O1 Re1 1.995(5) 3_656 ?
P1 C40 1.782(10) . ?
P1 C10 1.790(8) . ?
P1 C30 1.791(11) . ?
P1 C20 1.802(9) . ?
C10 C11 1.377(12) . ?
C10 C15 1.383(13) . ?
C11 C12 1.391(12) . ?
C12 C13 1.386(14) . ?
C13 C14 1.357(14) . ?
C14 C15 1.375(13) . ?
C20 C21 1.390(12) . ?
C20 C25 1.393(12) . ?
C21 C22 1.365(12) . ?
C22 C23 1.379(12) . ?
C23 C24 1.354(14) . ?
C24 C25 1.376(14) . ?
C30 C31 1.389(13) . ?
C30 C35 1.403(13) . ?
C31 C32 1.372(14) . ?
C32 C33 1.378(15) . ?
C33 C34 1.342(16) . ?
C34 C35 1.359(16) . ?
C40 C41 1.381(13) . ?
C40 C45 1.402(14) . ?
C41 C42 1.359(13) . ?
C42 C43 1.366(16) . ?
C43 C44 1.379(16) . ?
C44 C45 1.404(14) . ?
P2 C60 1.766(11) . ?
P2 C80 1.784(9) . ?
P2 C50 1.802(10) . ?
P2 C70 1.803(10) . ?
C50 C55 1.375(13) . ?
C50 C51 1.390(13) . ?
C51 C52 1.397(15) . ?
C52 C53 1.360(16) . ?
C53 C54 1.379(14) . ?
C54 C55 1.377(13) . ?
C60 C65 1.393(13) . ?
C60 C61 1.401(12) . ?
C61 C62 1.380(13) . ?
C62 C63 1.380(14) . ?
C63 C64 1.388(14) . ?
C64 C65 1.362(13) . ?
C70 C71 1.372(13) . ?
C70 C75 1.405(13) . ?
C71 C72 1.396(14) . ?
C72 C73 1.358(16) . ?
C73 C74 1.359(16) . ?
C74 C75 1.369(14) . ?
C80 C81 1.359(12) . ?
C80 C85 1.411(13) . ?
C81 C82 1.368(12) . ?
C82 C83 1.361(14) . ?
C83 C84 1.344(15) . ?
C84 C85 1.386(13) . ?
Cl1S C1S 1.623(19) . ?
Cl2S C1S 1.80(3) . ?
C1S Cl3S 1.495(18) . ?
C1S Cl4S 1.62(2) . ?

loop_
_geom_torsion_atom_site_label_1
_geom_torsion_atom_site_label_2
_geom_torsion_atom_site_label_3
_geom_torsion_atom_site_label_4
_geom_torsion
_geom_torsion_site_symmetry_1
_geom_torsion_site_symmetry_2
_geom_torsion_site_symmetry_3
_geom_torsion_site_symmetry_4
_geom_torsion_publ_flag
O1 Re1 Re2 Cl6 168.84(16) 3_656 . . . ?
O1 Re1 Re2 Cl6 103.0(3) . . . . ?
Cl1 Re1 Re2 Cl6 1.05(9) . . . . ?
Cl3 Re1 Re2 Cl6 -95.56(9) . . . . ?
Cl2 Re1 Re2 Cl6 84.54(9) . . . . ?
Re3 Re1 Re2 Cl6 -95.41(7) . . . . ?
O1 Re1 Re2 Cl4 0.01(16) 3_656 . . . ?
O1 Re1 Re2 Cl4 -65.9(3) . . . . ?
Cl1 Re1 Re2 Cl4 -167.78(8) . . . . ?
Cl3 Re1 Re2 Cl4 95.61(9) . . . . ?
Cl2 Re1 Re2 Cl4 -84.29(8) . . . . ?
Re3 Re1 Re2 Cl4 95.77(6) . . . . ?
O1 Re1 Re2 Cl7 -93.39(16) 3_656 . . . ?
O1 Re1 Re2 Cl7 -159.3(3) . . . . ?
Cl1 Re1 Re2 Cl7 98.82(9) . . . . ?
Cl3 Re1 Re2 Cl7 2.21(9) . . . . ?
Cl2 Re1 Re2 Cl7 -177.69(9) . . . . ?
Re3 Re1 Re2 Cl7 2.37(7) . . . . ?
O1 Re1 Re2 Cl2 84.30(16) 3_656 . . . ?
O1 Re1 Re2 Cl2 18.4(3) . . . . ?
Cl1 Re1 Re2 Cl2 -83.49(8) . . . . ?
Cl3 Re1 Re2 Cl2 179.90(9) . . . . ?
Re3 Re1 Re2 Cl2 -179.95(6) . . . . ?
O1 Re1 Re2 Re3 -95.75(14) 3_656 . . . ?
O1 Re1 Re2 Re3 -161.6(2) . . . . ?
Cl1 Re1 Re2 Re3 96.45(6) . . . . ?
Cl3 Re1 Re2 Re3 -0.16(6) . . . . ?
Cl2 Re1 Re2 Re3 179.95(6) . . . . ?
O1 Re1 Re2 Cl5 80.7(2) 3_656 . . . ?
O1 Re1 Re2 Cl5 14.8(3) . . . . ?
Cl1 Re1 Re2 Cl5 -87.10(15) . . . . ?
Cl3 Re1 Re2 Cl5 176.29(15) . . . . ?
Cl2 Re1 Re2 Cl5 -3.61(15) . . . . ?
Re3 Re1 Re2 Cl5 176.45(14) . . . . ?
O1 Re1 Re3 Cl10 -170.92(18) 3_656 . . . ?
O1 Re1 Re3 Cl10 -105.5(3) . . . . ?
Cl1 Re1 Re3 Cl10 -5.14(9) . . . . ?
Cl3 Re1 Re3 Cl10 -86.53(9) . . . . ?
Cl2 Re1 Re3 Cl10 93.58(9) . . . . ?
Re2 Re1 Re3 Cl10 93.63(7) . . . . ?
O1 Re1 Re3 Cl8 -2.01(18) 3_656 . . . ?
O1 Re1 Re3 Cl8 63.4(3) . . . . ?
Cl1 Re1 Re3 Cl8 163.77(9) . . . . ?
Cl3 Re1 Re3 Cl8 82.39(9) . . . . ?
Cl2 Re1 Re3 Cl8 -97.51(9) . . . . ?
Re2 Re1 Re3 Cl8 -97.46(7) . . . . ?
O1 Re1 Re3 Cl7 93.08(18) 3_656 . . . ?
O1 Re1 Re3 Cl7 158.5(3) . . . . ?
Cl1 Re1 Re3 Cl7 -101.14(9) . . . . ?
Cl3 Re1 Re3 Cl7 177.47(9) . . . . ?
Cl2 Re1 Re3 Cl7 -2.42(9) . . . . ?
Re2 Re1 Re3 Cl7 -2.37(7) . . . . ?
O1 Re1 Re3 Cl3 -84.39(17) 3_656 . . . ?
O1 Re1 Re3 Cl3 -19.0(3) . . . . ?
Cl1 Re1 Re3 Cl3 81.39(9) . . . . ?
Cl2 Re1 Re3 Cl3 -179.90(9) . . . . ?
Re2 Re1 Re3 Cl3 -179.84(6) . . . . ?
O1 Re1 Re3 Re2 95.45(16) 3_656 . . . ?
O1 Re1 Re3 Re2 160.8(3) . . . . ?
Cl1 Re1 Re3 Re2 -98.77(6) . . . . ?
Cl3 Re1 Re3 Re2 179.84(6) . . . . ?
Cl2 Re1 Re3 Re2 -0.05(6) . . . . ?
O1 Re1 Re3 Cl9 -84.7(2) 3_656 . . . ?
O1 Re1 Re3 Cl9 -19.3(3) . . . . ?
Cl1 Re1 Re3 Cl9 81.11(15) . . . . ?
Cl3 Re1 Re3 Cl9 -0.28(15) . . . . ?
Cl2 Re1 Re3 Cl9 179.83(15) . . . . ?
Re2 Re1 Re3 Cl9 179.88(14) . . . . ?
Cl6 Re2 Re3 Cl10 -0.34(8) . . . . ?
Cl4 Re2 Re3 Cl10 173.20(8) . . . . ?
Cl7 Re2 Re3 Cl10 87.20(9) . . . . ?
Cl2 Re2 Re3 Cl10 -95.17(8) . . . . ?
Re1 Re2 Re3 Cl10 -95.23(6) . . . . ?
Cl5 Re2 Re3 Cl10 88.13(14) . . . . ?
Cl6 Re2 Re3 Cl8 -174.02(9) . . . . ?
Cl4 Re2 Re3 Cl8 -0.47(8) . . . . ?
Cl7 Re2 Re3 Cl8 -86.48(9) . . . . ?
Cl2 Re2 Re3 Cl8 91.15(8) . . . . ?
Re1 Re2 Re3 Cl8 91.09(6) . . . . ?
Cl5 Re2 Re3 Cl8 -85.55(14) . . . . ?
Cl6 Re2 Re3 Cl7 -87.54(9) . . . . ?
Cl4 Re2 Re3 Cl7 86.01(9) . . . . ?
Cl2 Re2 Re3 Cl7 177.63(9) . . . . ?
Re1 Re2 Re3 Cl7 177.58(7) . . . . ?
Cl5 Re2 Re3 Cl7 0.93(15) . . . . ?
Cl6 Re2 Re3 Cl3 95.04(9) . . . . ?
Cl4 Re2 Re3 Cl3 -91.41(8) . . . . ?
Cl7 Re2 Re3 Cl3 -177.42(9) . . . . ?
Cl2 Re2 Re3 Cl3 0.21(9) . . . . ?
Re1 Re2 Re3 Cl3 0.15(6) . . . . ?
Cl5 Re2 Re3 Cl3 -176.49(14) . . . . ?
Cl6 Re2 Re3 Re1 94.89(7) . . . . ?
Cl4 Re2 Re3 Re1 -91.57(6) . . . . ?
Cl7 Re2 Re3 Re1 -177.58(7) . . . . ?
Cl2 Re2 Re3 Re1 0.05(6) . . . . ?
Cl5 Re2 Re3 Re1 -176.65(13) . . . . ?
Cl6 Re2 Re3 Cl9 -84.99(15) . . . . ?
Cl4 Re2 Re3 Cl9 88.55(15) . . . . ?
Cl7 Re2 Re3 Cl9 2.54(15) . . . . ?
Cl2 Re2 Re3 Cl9 -179.83(14) . . . . ?
Re1 Re2 Re3 Cl9 -179.88(13) . . . . ?
Cl5 Re2 Re3 Cl9 3.47(19) . . . . ?
O1 Re1 Cl2 Re2 -100.93(15) 3_656 . . . ?
O1 Re1 Cl2 Re2 -170.21(14) . . . . ?
Cl1 Re1 Cl2 Re2 104.81(6) . . . . ?
Cl3 Re1 Cl2 Re2 -147(34) . . . . ?
Re3 Re1 Cl2 Re2 0.06(6) . . . . ?
Cl6 Re2 Cl2 Re1 -100.32(7) . . . . ?
Cl4 Re2 Cl2 Re1 97.38(7) . . . . ?
Cl7 Re2 Cl2 Re1 43.4(15) . . . . ?
Re3 Re2 Cl2 Re1 -0.05(6) . . . . ?
Cl5 Re2 Cl2 Re1 178.26(7) . . . . ?
O1 Re1 Cl3 Re3 101.04(15) 3_656 . . . ?
O1 Re1 Cl3 Re3 170.31(14) . . . . ?
Cl1 Re1 Cl3 Re3 -104.70(6) . . . . ?
Cl2 Re1 Cl3 Re3 147(34) . . . . ?
Re2 Re1 Cl3 Re3 0.16(6) . . . . ?
Cl10 Re3 Cl3 Re1 98.76(7) . . . . ?
Cl8 Re3 Cl3 Re1 -98.71(7) . . . . ?
Cl7 Re3 Cl3 Re1 -47.0(15) . . . . ?
Re2 Re3 Cl3 Re1 -0.16(6) . . . . ?
Cl9 Re3 Cl3 Re1 179.86(7) . . . . ?
Cl6 Re2 Cl7 Re3 99.04(7) . . . . ?
Cl4 Re2 Cl7 Re3 -98.56(7) . . . . ?
Cl2 Re2 Cl7 Re3 -44.6(15) . . . . ?
Re1 Re2 Cl7 Re3 -2.38(7) . . . . ?
Cl5 Re2 Cl7 Re3 -179.52(7) . . . . ?
Cl10 Re3 Cl7 Re2 -97.63(7) . . . . ?
Cl8 Re3 Cl7 Re2 99.73(7) . . . . ?
Cl3 Re3 Cl7 Re2 48.2(15) . . . . ?
Re1 Re3 Cl7 Re2 2.38(7) . . . . ?
Cl9 Re3 Cl7 Re2 -178.73(7) . . . . ?
O1 Re1 O1 Re1 0.0 3_656 . . 3_656 ?
Cl1 Re1 O1 Re1 -178.5(2) . . . 3_656 ?
Cl3 Re1 O1 Re1 -89.8(2) . . . 3_656 ?
Cl2 Re1 O1 Re1 90.2(2) . . . 3_656 ?
Re3 Re1 O1 Re1 -73.4(4) . . . 3_656 ?
Re2 Re1 O1 Re1 74.3(3) . . . 3_656 ?
C40 P1 C10 C11 -178.4(8) . . . . ?
C30 P1 C10 C11 -59.6(9) . . . . ?
C20 P1 C10 C11 63.6(9) . . . . ?
C40 P1 C10 C15 0.2(10) . . . . ?
C30 P1 C10 C15 119.0(9) . . . . ?
C20 P1 C10 C15 -117.9(9) . . . . ?
C15 C10 C11 C12 2.4(14) . . . . ?
P1 C10 C11 C12 -179.0(7) . . . . ?
C10 C11 C12 C13 -2.6(15) . . . . ?
C11 C12 C13 C14 -0.4(17) . . . . ?
C12 C13 C14 C15 3.7(19) . . . . ?
C13 C14 C15 C10 -4.0(19) . . . . ?
C11 C10 C15 C14 0.9(16) . . . . ?
P1 C10 C15 C14 -177.7(9) . . . . ?
C40 P1 C20 C21 -131.7(9) . . . . ?
C10 P1 C20 C21 -13.2(10) . . . . ?
C30 P1 C20 C21 107.6(9) . . . . ?
C40 P1 C20 C25 47.2(10) . . . . ?
C10 P1 C20 C25 165.7(8) . . . . ?
C30 P1 C20 C25 -73.6(9) . . . . ?
C25 C20 C21 C22 1.0(15) . . . . ?
P1 C20 C21 C22 179.9(7) . . . . ?
C20 C21 C22 C23 -0.2(15) . . . . ?
C21 C22 C23 C24 0.0(16) . . . . ?
C22 C23 C24 C25 -0.7(17) . . . . ?
C23 C24 C25 C20 1.6(18) . . . . ?
C21 C20 C25 C24 -1.8(17) . . . . ?
P1 C20 C25 C24 179.3(9) . . . . ?
C40 P1 C30 C31 84.5(8) . . . . ?
C10 P1 C30 C31 -33.7(8) . . . . ?
C20 P1 C30 C31 -155.6(7) . . . . ?
C40 P1 C30 C35 -90.6(8) . . . . ?
C10 P1 C30 C35 151.2(8) . . . . ?
C20 P1 C30 C35 29.3(9) . . . . ?
C35 C30 C31 C32 -1.4(14) . . . . ?
P1 C30 C31 C32 -176.8(8) . . . . ?
C30 C31 C32 C33 1.3(15) . . . . ?
C31 C32 C33 C34 -1.5(17) . . . . ?
C32 C33 C34 C35 1.8(18) . . . . ?
C33 C34 C35 C30 -2.0(17) . . . . ?
C31 C30 C35 C34 1.8(15) . . . . ?
P1 C30 C35 C34 177.0(8) . . . . ?
C10 P1 C40 C41 105.7(8) . . . . ?
C30 P1 C40 C41 -12.3(9) . . . . ?
C20 P1 C40 C41 -134.8(8) . . . . ?
C10 P1 C40 C45 -71.7(9) . . . . ?
C30 P1 C40 C45 170.2(8) . . . . ?
C20 P1 C40 C45 47.7(9) . . . . ?
C45 C40 C41 C42 -0.7(14) . . . . ?
P1 C40 C41 C42 -178.0(7) . . . . ?
C40 C41 C42 C43 1.2(15) . . . . ?
C41 C42 C43 C44 -1.0(17) . . . . ?
C42 C43 C44 C45 0.2(17) . . . . ?
C41 C40 C45 C44 0.0(15) . . . . ?
P1 C40 C45 C44 177.4(7) . . . . ?
C43 C44 C45 C40 0.3(16) . . . . ?
C60 P2 C50 C55 59.5(9) . . . . ?
C80 P2 C50 C55 -60.7(9) . . . . ?
C70 P2 C50 C55 -177.8(8) . . . . ?
C60 P2 C50 C51 -119.2(9) . . . . ?
C80 P2 C50 C51 120.7(9) . . . . ?
C70 P2 C50 C51 3.6(11) . . . . ?
C55 C50 C51 C52 -0.6(18) . . . . ?
P2 C50 C51 C52 178.0(11) . . . . ?
C50 C51 C52 C53 -1(2) . . . . ?
C51 C52 C53 C54 2(2) . . . . ?
C52 C53 C54 C55 -2.0(19) . . . . ?
C51 C50 C55 C54 0.6(16) . . . . ?
P2 C50 C55 C54 -178.0(8) . . . . ?
C53 C54 C55 C50 0.6(16) . . . . ?
C80 P2 C60 C65 -5.5(10) . . . . ?
C50 P2 C60 C65 -127.0(8) . . . . ?
C70 P2 C60 C65 113.6(8) . . . . ?
C80 P2 C60 C61 173.3(8) . . . . ?
C50 P2 C60 C61 51.8(9) . . . . ?
C70 P2 C60 C61 -67.5(9) . . . . ?
C65 C60 C61 C62 1.2(15) . . . . ?
P2 C60 C61 C62 -177.7(8) . . . . ?
C60 C61 C62 C63 -1.9(17) . . . . ?
C61 C62 C63 C64 2.5(17) . . . . ?
C62 C63 C64 C65 -2.5(17) . . . . ?
C63 C64 C65 C60 1.9(17) . . . . ?
C61 C60 C65 C64 -1.3(15) . . . . ?
P2 C60 C65 C64 177.6(8) . . . . ?
C60 P2 C70 C71 13.4(10) . . . . ?
C80 P2 C70 C71 134.4(9) . . . . ?
C50 P2 C70 C71 -105.1(9) . . . . ?
C60 P2 C70 C75 -174.3(8) . . . . ?
C80 P2 C70 C75 -53.2(10) . . . . ?
C50 P2 C70 C75 67.3(9) . . . . ?
C75 C70 C71 C72 2.4(16) . . . . ?
P2 C70 C71 C72 174.7(9) . . . . ?
C70 C71 C72 C73 -3.9(18) . . . . ?
C71 C72 C73 C74 4(2) . . . . ?
C72 C73 C74 C75 -3(2) . . . . ?
C73 C74 C75 C70 1(2) . . . . ?
C71 C70 C75 C74 -1.3(18) . . . . ?
P2 C70 C75 C74 -173.8(10) . . . . ?
C60 P2 C80 C81 -116.1(9) . . . . ?
C50 P2 C80 C81 2.2(11) . . . . ?
C70 P2 C80 C81 120.4(9) . . . . ?
C60 P2 C80 C85 64.6(9) . . . . ?
C50 P2 C80 C85 -177.1(8) . . . . ?
C70 P2 C80 C85 -58.9(9) . . . . ?
C85 C80 C81 C82 0.4(16) . . . . ?
P2 C80 C81 C82 -178.9(8) . . . . ?
C80 C81 C82 C83 -2.3(17) . . . . ?
C81 C82 C83 C84 2.5(18) . . . . ?
C82 C83 C84 C85 -0.6(18) . . . . ?
C83 C84 C85 C80 -1.4(17) . . . . ?
C81 C80 C85 C84 1.5(16) . . . . ?
P2 C80 C85 C84 -179.2(8) . . . . ?
